data_1516715
loop_
_publ_author_name
'Li, Deng Yuan'
'Mao, Xiao Feng'
'Chen, Hao Jie'
'Chen, Guo Rong'
'Liu, Pei Nian'

_publ_section_title
;
 Rhodium-Catalyzed Addition-Cyclization of Hydrazines with Alkynes:
 Pyrazole Synthesis via Unexpected C-N Bond Cleavage.
;
_journal_issue 13
_journal_name_full 'Organic letters'
_journal_page_first 3476
_journal_page_last 3479
_journal_paper_doi 10.1021/ol501402p
_journal_volume 16
_journal_year 2014
_chemical_formula_sum 'C21 H22 N2 O6'
_chemical_formula_weight 398.40
_chemical_name_systematic
; 
 ? 
;
_space_group_crystal_system triclinic
_space_group_IT_number 2
_space_group_name_Hall '-P 1'
_space_group_name_H-M_alt 'P -1'
_symmetry_space_group_name_Hall '-P 1'
_symmetry_space_group_name_H-M 'P -1'
_atom_sites_solution_hydrogens geom
_audit_creation_method SHELXL-2013
_cell_angle_alpha 71.659(4)
_cell_angle_beta 87.306(4)
_cell_angle_gamma 73.948(4)
_cell_formula_units_Z 2
_cell_length_a 9.0549(18)
_cell_length_b 10.608(2)
_cell_length_c 11.805(2)
_cell_measurement_reflns_used 1672
_cell_measurement_temperature 293(2)
_cell_measurement_theta_max 47.053
_cell_measurement_theta_min 4.618
_cell_volume 1033.4(3)
_computing_cell_refinement 'Bruker SMART'
_computing_data_collection 'Bruker SMART'
_computing_data_reduction 'Bruker SHELXTL'
_computing_molecular_graphics 'Bruker SHELXTL'
_computing_publication_material 'Bruker SHELXTL'
_computing_structure_refinement 'SHELXL-2013 (Sheldrick, 2013)'
_computing_structure_solution 'Bruker SHELXTL'
_diffrn_ambient_temperature 293(2)
_diffrn_measured_fraction_theta_full 0.993
_diffrn_measured_fraction_theta_max 0.993
_diffrn_measurement_device_type 'CCD area detector'
_diffrn_measurement_method 'phi and omega scans'
_diffrn_radiation_type MoK\a
_diffrn_radiation_wavelength 0.71073
_diffrn_reflns_av_R_equivalents 0.0324
_diffrn_reflns_av_unetI/netI 0.0535
_diffrn_reflns_Laue_measured_fraction_full 0.993
_diffrn_reflns_Laue_measured_fraction_max 0.993
_diffrn_reflns_limit_h_max 11
_diffrn_reflns_limit_h_min -10
_diffrn_reflns_limit_k_max 12
_diffrn_reflns_limit_k_min -13
_diffrn_reflns_limit_l_max 14
_diffrn_reflns_limit_l_min -14
_diffrn_reflns_number 6246
_diffrn_reflns_point_group_measured_fraction_full 0.993
_diffrn_reflns_point_group_measured_fraction_max 0.993
_diffrn_reflns_theta_full 25.242
_diffrn_reflns_theta_max 26.000
_diffrn_reflns_theta_min 1.819
_exptl_absorpt_coefficient_mu 0.095
_exptl_absorpt_correction_T_max 0.7457
_exptl_absorpt_correction_T_min 0.6183
_exptl_absorpt_correction_type multi-scan
_exptl_absorpt_process_details sadabs
_exptl_crystal_colour colorless
_exptl_crystal_density_diffrn 1.280
_exptl_crystal_description prismatic
_exptl_crystal_F_000 420
_exptl_crystal_size_max 0.211
_exptl_crystal_size_mid 0.165
_exptl_crystal_size_min 0.123
_refine_diff_density_max 0.258
_refine_diff_density_min -0.279
_refine_diff_density_rms 0.075
_refine_ls_extinction_coef 0.050(6)
_refine_ls_extinction_expression Fc^*^=kFc[1+0.001xFc^2^\l^3^/sin(2\q)]^-1/4^
_refine_ls_extinction_method SHELXL
_refine_ls_goodness_of_fit_ref 1.052
_refine_ls_hydrogen_treatment constr
_refine_ls_matrix_type full
_refine_ls_number_parameters 267
_refine_ls_number_reflns 4037
_refine_ls_number_restraints 0
_refine_ls_restrained_S_all 1.052
_refine_ls_R_factor_all 0.0733
_refine_ls_R_factor_gt 0.0537
_refine_ls_shift/su_max 0.000
_refine_ls_shift/su_mean 0.000
_refine_ls_structure_factor_coef Fsqd
_refine_ls_weighting_details 'w=1/[\s^2^(Fo^2^)+(0.0835P)^2^+0.0155P] where P=(Fo^2^+2Fc^2^)/3'
_refine_ls_weighting_scheme calc
_refine_ls_wR_factor_gt 0.1374
_refine_ls_wR_factor_ref 0.1552
_reflns_Friedel_coverage 0.000
_reflns_number_gt 2911
_reflns_number_total 4037
_reflns_threshold_expression 'I > 2\s(I)'
_cod_data_source_file ol501402p_si_003.cif
_cod_data_source_block cd214253
_cod_depositor_comments 'Adding full bibliography for 1516713--1516715.cif.'
_cod_original_cell_volume 1033.4(4)
_cod_database_code 1516715
_shelx_space_group_comment
; 
The symmetry employed for this shelxl refinement is uniquely defined 
by the following loop, which should always be used as a source of 
symmetry information in preference to the above space-group names. 
They are only intended as comments. 
;
_shelxl_version_number 2013-4

loop_
_space_group_symop_operation_xyz
'x, y, z'
'-x, -y, -z'

loop_
_atom_site_label
_atom_site_type_symbol
_atom_site_fract_x
_atom_site_fract_y
_atom_site_fract_z
_atom_site_U_iso_or_equiv
_atom_site_adp_type
_atom_site_occupancy
_atom_site_site_symmetry_order
_atom_site_calc_flag
_atom_site_refinement_flags_posn
_atom_site_refinement_flags_adp
N1 N 0.45627(17) 0.06819(15) 0.69207(13) 0.0479(4) Uani 1 1 d . .
N2 N 0.55365(16) 0.15427(16) 0.66656(13) 0.0474(4) Uani 1 1 d . .
O1 O 0.45556(18) -0.15216(15) 0.72410(16) 0.0827(5) Uani 1 1 d . .
O2 O 1.06394(18) -0.32208(15) 1.02998(15) 0.0800(5) Uani 1 1 d . .
O3 O 0.16811(18) 0.01521(17) 0.79717(13) 0.0742(5) Uani 1 1 d . .
O4 O 0.14902(14) -0.01717(13) 0.62066(11) 0.0520(4) Uani 1 1 d . .
O5 O -0.00996(16) 0.26785(17) 0.55156(15) 0.0759(5) Uani 1 1 d . .
O6 O 0.09278(16) 0.39971(16) 0.40047(14) 0.0715(4) Uani 1 1 d . .
C1 C 0.5212(2) -0.07494(19) 0.74331(18) 0.0550(5) Uani 1 1 d . .
C2 C 0.6653(2) -0.12726(18) 0.81737(16) 0.0482(4) Uani 1 1 d . .
C3 C 0.7552(2) -0.25963(19) 0.82317(17) 0.0546(5) Uani 1 1 d . .
H3 H 0.7252 -0.3066 0.7779 0.066 Uiso 1 1 calc R U
C4 C 0.8862(2) -0.3210(2) 0.89411(18) 0.0583(5) Uani 1 1 d . .
H4 H 0.9453 -0.4088 0.8964 0.070 Uiso 1 1 calc R U
C5 C 0.9318(2) -0.25247(19) 0.96320(17) 0.0553(5) Uani 1 1 d . .
C6 C 0.8423(2) -0.12325(19) 0.96094(17) 0.0542(5) Uani 1 1 d . .
H6 H 0.8706 -0.0781 1.0088 0.065 Uiso 1 1 calc R U
C7 C 0.7115(2) -0.06116(19) 0.88820(16) 0.0509(5) Uani 1 1 d . .
H7 H 0.6528 0.0267 0.8863 0.061 Uiso 1 1 calc R U
C8 C 1.1310(3) -0.2484(3) 1.0860(3) 0.1042(10) Uani 1 1 d . .
H8A H 1.1417 -0.1654 1.0274 0.156 Uiso 1 1 calc R U
H8B H 1.2303 -0.3053 1.1209 0.156 Uiso 1 1 calc R U
H8C H 1.0659 -0.2252 1.1472 0.156 Uiso 1 1 calc R U
C9 C 0.30768(19) 0.11780(19) 0.63721(16) 0.0459(4) Uani 1 1 d . .
C10 C 0.2606(2) 0.2377(2) 0.55053(17) 0.0528(5) Uani 1 1 d . .
H10 H 0.3328 0.2850 0.5175 0.063 Uiso 1 1 calc R U
C11 C 0.51407(19) 0.26806(18) 0.70847(15) 0.0437(4) Uani 1 1 d . .
C12 C 0.5772(2) 0.3783(2) 0.66020(18) 0.0601(5) Uani 1 1 d . .
H12 H 0.6431 0.3783 0.5973 0.072 Uiso 1 1 calc R U
C13 C 0.5419(3) 0.4874(2) 0.7057(2) 0.0736(7) Uani 1 1 d . .
H13 H 0.5845 0.5606 0.6725 0.088 Uiso 1 1 calc R U
C14 C 0.4468(3) 0.4910(2) 0.7973(2) 0.0738(7) Uani 1 1 d . .
H14 H 0.4244 0.5654 0.8269 0.089 Uiso 1 1 calc R U
C15 C 0.3840(3) 0.3825(2) 0.8458(2) 0.0670(6) Uani 1 1 d . .
H15 H 0.3188 0.3838 0.9089 0.080 Uiso 1 1 calc R U
C16 C 0.4162(2) 0.2722(2) 0.80236(17) 0.0529(5) Uani 1 1 d . .
H16 H 0.3723 0.1999 0.8360 0.064 Uiso 1 1 calc R U
C17 C 0.6471(2) 0.1506(3) 0.56312(18) 0.0659(6) Uani 1 1 d . .
H17A H 0.6692 0.0606 0.5539 0.099 Uiso 1 1 calc R U
H17B H 0.7417 0.1702 0.5745 0.099 Uiso 1 1 calc R U
H17C H 0.5921 0.2186 0.4928 0.099 Uiso 1 1 calc R U
C18 C 0.2010(2) 0.0322(2) 0.69595(16) 0.0497(5) Uani 1 1 d . .
C19 C 0.0512(3) -0.1045(2) 0.6714(2) 0.0717(6) Uani 1 1 d . .
H19A H 0.1082 -0.1853 0.7324 0.107 Uiso 1 1 calc R U
H19B H 0.0146 -0.1316 0.6101 0.107 Uiso 1 1 calc R U
H19C H -0.0347 -0.0551 0.7056 0.107 Uiso 1 1 calc R U
C20 C 0.1004(2) 0.2990(2) 0.50442(19) 0.0554(5) Uani 1 1 d . .
C21 C -0.0585(3) 0.4703(3) 0.3439(2) 0.0868(8) Uani 1 1 d . .
H21A H -0.0905 0.4124 0.3075 0.130 Uiso 1 1 calc R U
H21B H -0.0554 0.5550 0.2839 0.130 Uiso 1 1 calc R U
H21C H -0.1300 0.4903 0.4027 0.130 Uiso 1 1 calc R U

loop_
_atom_site_aniso_label
_atom_site_aniso_U_11
_atom_site_aniso_U_22
_atom_site_aniso_U_33
_atom_site_aniso_U_23
_atom_site_aniso_U_13
_atom_site_aniso_U_12
N1 0.0493(8) 0.0478(8) 0.0514(9) -0.0177(7) -0.0024(6) -0.0181(7)
N2 0.0461(8) 0.0550(9) 0.0468(8) -0.0176(7) 0.0070(6) -0.0221(7)
O1 0.0848(11) 0.0561(9) 0.1140(14) -0.0290(9) -0.0340(10) -0.0215(8)
O2 0.0866(11) 0.0525(8) 0.0895(11) -0.0125(8) -0.0368(9) -0.0060(8)
O3 0.0962(11) 0.1002(12) 0.0514(9) -0.0384(8) 0.0222(8) -0.0531(10)
O4 0.0552(7) 0.0624(8) 0.0523(7) -0.0272(6) 0.0056(6) -0.0282(6)
O5 0.0477(8) 0.0806(11) 0.1003(12) -0.0302(9) 0.0009(8) -0.0168(8)
O6 0.0643(9) 0.0704(9) 0.0676(10) -0.0171(8) -0.0117(7) -0.0022(8)
C1 0.0638(12) 0.0484(11) 0.0578(12) -0.0195(9) -0.0062(9) -0.0187(9)
C2 0.0570(11) 0.0448(10) 0.0457(10) -0.0144(8) 0.0004(8) -0.0180(8)
C3 0.0711(13) 0.0470(10) 0.0515(11) -0.0186(9) -0.0038(9) -0.0208(10)
C4 0.0741(13) 0.0390(10) 0.0588(12) -0.0151(9) -0.0035(10) -0.0100(9)
C5 0.0657(12) 0.0441(10) 0.0508(11) -0.0072(8) -0.0080(9) -0.0142(9)
C6 0.0699(12) 0.0471(11) 0.0479(10) -0.0168(8) -0.0081(9) -0.0161(9)
C7 0.0577(11) 0.0439(10) 0.0525(11) -0.0189(8) -0.0011(8) -0.0113(8)
C8 0.102(2) 0.0785(17) 0.125(2) -0.0267(16) -0.0634(18) -0.0082(15)
C9 0.0469(10) 0.0519(10) 0.0483(10) -0.0252(9) 0.0021(7) -0.0173(8)
C10 0.0467(10) 0.0572(11) 0.0580(11) -0.0202(10) 0.0015(8) -0.0175(9)
C11 0.0427(9) 0.0450(9) 0.0415(9) -0.0076(7) -0.0061(7) -0.0144(8)
C12 0.0700(13) 0.0619(13) 0.0507(11) -0.0067(9) -0.0009(9) -0.0342(11)
C13 0.0965(17) 0.0525(12) 0.0730(15) -0.0027(11) -0.0163(13) -0.0385(12)
C14 0.0863(16) 0.0499(12) 0.0873(17) -0.0253(12) -0.0177(13) -0.0142(12)
C15 0.0684(13) 0.0675(14) 0.0708(14) -0.0334(12) 0.0071(10) -0.0150(11)
C16 0.0568(11) 0.0507(11) 0.0562(11) -0.0183(9) 0.0073(9) -0.0217(9)
C17 0.0543(11) 0.0883(15) 0.0546(12) -0.0248(11) 0.0121(9) -0.0177(11)
C18 0.0529(11) 0.0595(11) 0.0469(11) -0.0265(9) 0.0060(8) -0.0214(9)
C19 0.0753(14) 0.0806(15) 0.0793(15) -0.0309(13) 0.0062(11) -0.0475(13)
C20 0.0533(12) 0.0558(11) 0.0642(13) -0.0303(10) -0.0032(9) -0.0121(9)
C21 0.0782(16) 0.0766(16) 0.0936(18) -0.0364(14) -0.0314(13) 0.0146(13)

loop_
_atom_type_symbol
_atom_type_description
_atom_type_scat_dispersion_real
_atom_type_scat_dispersion_imag
_atom_type_scat_source
C C 0.0033 0.0016 'International Tables Vol C Tables 4.2.6.8 and 6.1.1.4'
H H 0.0000 0.0000 'International Tables Vol C Tables 4.2.6.8 and 6.1.1.4'
N N 0.0061 0.0033 'International Tables Vol C Tables 4.2.6.8 and 6.1.1.4'
O O 0.0106 0.0060 'International Tables Vol C Tables 4.2.6.8 and 6.1.1.4'

loop_
_geom_angle_atom_site_label_1
_geom_angle_atom_site_label_2
_geom_angle_atom_site_label_3
_geom_angle
N2 N1 C1 118.53(14)
N2 N1 C9 119.43(15)
C1 N1 C9 119.58(15)
C11 N2 N1 117.30(13)
C11 N2 C17 122.64(16)
N1 N2 C17 115.41(15)
C5 O2 C8 117.90(17)
C18 O4 C19 115.02(15)
C20 O6 C21 116.47(18)
O1 C1 N1 118.05(17)
O1 C1 C2 121.94(17)
N1 C1 C2 120.02(15)
C7 C2 C3 118.03(17)
C7 C2 C1 125.57(17)
C3 C2 C1 116.18(16)
C4 C3 C2 121.05(17)
C4 C3 H3 119.5
C2 C3 H3 119.5
C3 C4 C5 120.11(17)
C3 C4 H4 119.9
C5 C4 H4 119.9
O2 C5 C6 124.96(17)
O2 C5 C4 115.43(17)
C6 C5 C4 119.60(17)
C7 C6 C5 120.06(17)
C7 C6 H6 120.0
C5 C6 H6 120.0
C6 C7 C2 121.12(17)
C6 C7 H7 119.4
C2 C7 H7 119.4
O2 C8 H8A 109.5
O2 C8 H8B 109.5
H8A C8 H8B 109.5
O2 C8 H8C 109.5
H8A C8 H8C 109.5
H8B C8 H8C 109.5
C10 C9 N1 122.99(17)
C10 C9 C18 122.77(16)
N1 C9 C18 113.80(16)
C9 C10 C20 123.22(18)
C9 C10 H10 118.4
C20 C10 H10 118.4
C16 C11 N2 121.25(16)
C16 C11 C12 118.16(17)
N2 C11 C12 120.54(16)
C13 C12 C11 119.94(19)
C13 C12 H12 120.0
C11 C12 H12 120.0
C14 C13 C12 121.8(2)
C14 C13 H13 119.1
C12 C13 H13 119.1
C13 C14 C15 118.8(2)
C13 C14 H14 120.6
C15 C14 H14 120.6
C16 C15 C14 121.0(2)
C16 C15 H15 119.5
C14 C15 H15 119.5
C15 C16 C11 120.34(18)
C15 C16 H16 119.8
C11 C16 H16 119.8
N2 C17 H17A 109.5
N2 C17 H17B 109.5
H17A C17 H17B 109.5
N2 C17 H17C 109.5
H17A C17 H17C 109.5
H17B C17 H17C 109.5
O3 C18 O4 125.83(17)
O3 C18 C9 122.45(16)
O4 C18 C9 111.70(14)
O4 C19 H19A 109.5
O4 C19 H19B 109.5
H19A C19 H19B 109.5
O4 C19 H19C 109.5
H19A C19 H19C 109.5
H19B C19 H19C 109.5
O5 C20 O6 123.53(19)
O5 C20 C10 126.4(2)
O6 C20 C10 110.02(17)
O6 C21 H21A 109.5
O6 C21 H21B 109.5
H21A C21 H21B 109.5
O6 C21 H21C 109.5
H21A C21 H21C 109.5
H21B C21 H21C 109.5

loop_
_geom_bond_atom_site_label_1
_geom_bond_atom_site_label_2
_geom_bond_distance
N1 N2 1.396(2)
N1 C1 1.407(2)
N1 C9 1.408(2)
N2 C11 1.397(2)
N2 C17 1.457(2)
O1 C1 1.214(2)
O2 C5 1.353(2)
O2 C8 1.428(3)
O3 C18 1.187(2)
O4 C18 1.325(2)
O4 C19 1.434(2)
O5 C20 1.196(2)
O6 C20 1.340(3)
O6 C21 1.444(3)
C1 C2 1.475(3)
C2 C7 1.389(2)
C2 C3 1.397(3)
C3 C4 1.362(3)
C3 H3 0.9300
C4 C5 1.391(3)
C4 H4 0.9300
C5 C6 1.379(3)
C6 C7 1.372(3)
C6 H6 0.9300
C7 H7 0.9300
C8 H8A 0.9600
C8 H8B 0.9600
C8 H8C 0.9600
C9 C10 1.330(3)
C9 C18 1.504(3)
C10 C20 1.468(3)
C10 H10 0.9300
C11 C16 1.390(2)
C11 C12 1.392(3)
C12 C13 1.379(3)
C12 H12 0.9300
C13 C14 1.353(3)
C13 H13 0.9300
C14 C15 1.376(3)
C14 H14 0.9300
C15 C16 1.376(3)
C15 H15 0.9300
C16 H16 0.9300
C17 H17A 0.9600
C17 H17B 0.9600
C17 H17C 0.9600
C19 H19A 0.9600
C19 H19B 0.9600
C19 H19C 0.9600
C21 H21A 0.9600
C21 H21B 0.9600
C21 H21C 0.9600

loop_
_geom_torsion_atom_site_label_1
_geom_torsion_atom_site_label_2
_geom_torsion_atom_site_label_3
_geom_torsion_atom_site_label_4
_geom_torsion
C1 N1 N2 C11 -129.25(17)
C9 N1 N2 C11 68.6(2)
C1 N1 N2 C17 74.2(2)
C9 N1 N2 C17 -87.91(19)
N2 N1 C1 O1 -152.05(19)
C9 N1 C1 O1 10.0(3)
N2 N1 C1 C2 27.6(3)
C9 N1 C1 C2 -170.29(16)
O1 C1 C2 C7 -148.9(2)
N1 C1 C2 C7 31.4(3)
O1 C1 C2 C3 25.6(3)
N1 C1 C2 C3 -154.06(18)
C7 C2 C3 C4 -1.4(3)
C1 C2 C3 C4 -176.37(18)
C2 C3 C4 C5 0.6(3)
C8 O2 C5 C6 -11.7(3)
C8 O2 C5 C4 169.1(2)
C3 C4 C5 O2 -179.68(19)
C3 C4 C5 C6 1.1(3)
O2 C5 C6 C7 178.92(19)
C4 C5 C6 C7 -1.9(3)
C5 C6 C7 C2 1.1(3)
C3 C2 C7 C6 0.6(3)
C1 C2 C7 C6 174.99(18)
N2 N1 C9 C10 8.4(2)
C1 N1 C9 C10 -153.53(18)
N2 N1 C9 C18 -164.17(14)
C1 N1 C9 C18 33.9(2)
N1 C9 C10 C20 -171.30(16)
C18 C9 C10 C20 0.6(3)
N1 N2 C11 C16 20.9(2)
C17 N2 C11 C16 175.61(17)
N1 N2 C11 C12 -161.82(15)
C17 N2 C11 C12 -7.1(3)
C16 C11 C12 C13 0.0(3)
N2 C11 C12 C13 -177.41(18)
C11 C12 C13 C14 0.2(3)
C12 C13 C14 C15 -0.1(3)
C13 C14 C15 C16 -0.2(3)
C14 C15 C16 C11 0.3(3)
N2 C11 C16 C15 177.13(17)
C12 C11 C16 C15 -0.2(3)
C19 O4 C18 O3 -3.6(3)
C19 O4 C18 C9 177.66(16)
C10 C9 C18 O3 -112.2(2)
N1 C9 C18 O3 60.4(2)
C10 C9 C18 O4 66.6(2)
N1 C9 C18 O4 -120.79(17)
C21 O6 C20 O5 -1.3(3)
C21 O6 C20 C10 -179.94(16)
C9 C10 C20 O5 16.4(3)
C9 C10 C20 O6 -165.02(16)
